data_4071522
loop_
_publ_author_name
'Vicente, Jos\'e'
'Chicote, Mar\'ia Teresa'
'Mart\'inez-Mart\'inez, Antonio Jes\'us'
'Jones, Peter G.'
'Bautista, Delia'

_publ_section_title
;
 New Palladacycles Containing Terdentate [C,N,O]n&#x2212;(n= 0, 1, 2) or
 Tetradentate [N,C,O,N&#x2032;]n&#x2212;(n= 1, 2) Ligands. The First
 1,2-Dihydroquinazoline-4-yl Complexes
;
_journal_issue 13
_journal_name_full Organometallics
_journal_page_first 3254
_journal_paper_doi 10.1021/om800205g
_journal_volume 27
_journal_year 2008
_chemical_formula_sum 'C29 H31 I2 N3 O Pd'
_chemical_formula_weight 797.77
_chemical_name_systematic
;
 ?
;
_space_group_IT_number 14
_symmetry_cell_setting monoclinic
_symmetry_space_group_name_Hall '-P 2ybc'
_symmetry_space_group_name_H-M 'P 1 21/c 1'
_atom_sites_solution_hydrogens geom
_atom_sites_solution_primary direct
_atom_sites_solution_secondary difmap
_audit_creation_method SHELXL-97
_cell_angle_alpha 90.00
_cell_angle_beta 102.8630(10)
_cell_angle_gamma 90.00
_cell_formula_units_Z 4
_cell_length_a 9.8875(2)
_cell_length_b 19.6683(4)
_cell_length_c 16.0188(3)
_cell_measurement_reflns_used 8338
_cell_measurement_temperature 133(2)
_cell_measurement_theta_max 30.44
_cell_measurement_theta_min 2.45
_cell_volume 3037.01(10)
_computing_cell_refinement 'Bruker SAINT'
_computing_data_collection 'Bruker SMART'
_computing_data_reduction 'Bruker SAINT'
_computing_molecular_graphics 'Bruker SHELXTL'
_computing_publication_material 'Bruker SHELXTL'
_computing_structure_refinement 'SHELXL-97 (Sheldrick, 1997)'
_computing_structure_solution 'SHELXS-97 (Sheldrick, 1990)'
_diffrn_ambient_temperature 133(2)
_diffrn_detector_area_resol_mean 8.192
_diffrn_measured_fraction_theta_full 0.999
_diffrn_measured_fraction_theta_max 0.998
_diffrn_measurement_device_type 'Bruker SMART 1000 CCD area detector'
_diffrn_measurement_method 'phi and omega scans'
_diffrn_radiation_monochromator graphite
_diffrn_radiation_source 'fine-focus sealed tube'
_diffrn_radiation_type MoK\a
_diffrn_radiation_wavelength 0.71073
_diffrn_reflns_av_R_equivalents 0.0240
_diffrn_reflns_av_sigmaI/netI 0.0150
_diffrn_reflns_limit_h_max 14
_diffrn_reflns_limit_h_min -14
_diffrn_reflns_limit_k_max 28
_diffrn_reflns_limit_k_min -28
_diffrn_reflns_limit_l_max 22
_diffrn_reflns_limit_l_min -22
_diffrn_reflns_number 64652
_diffrn_reflns_theta_full 30.00
_diffrn_reflns_theta_max 30.51
_diffrn_reflns_theta_min 1.67
_exptl_absorpt_coefficient_mu 2.669
_exptl_absorpt_correction_T_max 0.6451
_exptl_absorpt_correction_T_min 0.5191
_exptl_absorpt_correction_type multi-scan
_exptl_absorpt_process_details SADABS
_exptl_crystal_colour yellow
_exptl_crystal_density_diffrn 1.745
_exptl_crystal_density_meas ?
_exptl_crystal_density_method 'not measured'
_exptl_crystal_description prism
_exptl_crystal_F_000 1544
_exptl_crystal_size_max 0.37
_exptl_crystal_size_mid 0.25
_exptl_crystal_size_min 0.18
_refine_diff_density_max 1.382
_refine_diff_density_min -0.929
_refine_diff_density_rms 0.077
_refine_ls_extinction_method none
_refine_ls_goodness_of_fit_ref 1.054
_refine_ls_hydrogen_treatment 'NH free, rigid methyls, others riding'
_refine_ls_matrix_type full
_refine_ls_number_parameters 335
_refine_ls_number_reflns 9238
_refine_ls_number_restraints 0
_refine_ls_restrained_S_all 1.054
_refine_ls_R_factor_all 0.0280
_refine_ls_R_factor_gt 0.0216
_refine_ls_shift/su_max 0.003
_refine_ls_shift/su_mean 0.000
_refine_ls_structure_factor_coef Fsqd
_refine_ls_weighting_details 'calc w=1/[\s^2^(Fo^2^)+(0.0237P)^2^+2.3513P] where P=(Fo^2^+2Fc^2^)/3'
_refine_ls_weighting_scheme calc
_refine_ls_wR_factor_gt 0.0507
_refine_ls_wR_factor_ref 0.0542
_reflns_number_gt 8069
_reflns_number_total 9238
_reflns_threshold_expression >2sigma(I)
_cod_data_source_file om800205g-file013.cif
_cod_data_source_block iodel
_cod_depositor_comments
;
The following automatic conversions were performed:

'_symmetry_cell_setting' value 'Monoclinic' changed to 'monoclinic'
according to /home/saulius/struct/CIF-dictionaries/cif_core.dic
dictionary named 'cif_core.dic' version 2.4.1 from 2010-06-29.

Automatic conversion script
Id: cif_fix_values 1715 2011-07-08 13:25:40Z adriana 

The following automatic conversions were performed:

'_exptl_crystal_density_meas' value 'not measured' was changed to '?'
- the value is perceived as not measured.

Automatic conversion script
Id: cif_fix_values 3008 2015-01-20 13:52:24Z robertas 
;
_cod_original_sg_symbol_H-M 'P 21/c'
_cod_database_code 4071522

loop_
_symmetry_equiv_pos_as_xyz
'x, y, z'
'-x, y+1/2, -z+1/2'
'-x, -y, -z'
'x, -y-1/2, z-1/2'

loop_
_atom_site_label
_atom_site_type_symbol
_atom_site_fract_x
_atom_site_fract_y
_atom_site_fract_z
_atom_site_U_iso_or_equiv
_atom_site_adp_type
_atom_site_occupancy
_atom_site_symmetry_multiplicity
_atom_site_calc_flag
_atom_site_refinement_flags
Pd Pd 0.401949(12) 0.608018(6) 0.694746(8) 0.01974(3) Uani 1 1 d .
I1 I 0.543372(14) 0.717825(6) 0.679226(9) 0.03396(4) Uani 1 1 d .
I2 I 0.239560(14) 0.513046(8) 0.729675(10) 0.04168(4) Uani 1 1 d .
N1 N 0.76879(16) 0.50925(8) 0.90190(10) 0.0259(3) Uani 1 1 d .
H01 H 0.828(3) 0.4911(12) 0.9378(16) 0.033(6) Uiso 1 1 d .
N2 N 0.13409(17) 0.66813(9) 0.57349(12) 0.0322(3) Uani 1 1 d .
C2 C 0.80748(17) 0.52709(9) 0.82303(11) 0.0213(3) Uani 1 1 d .
N3 N 0.67054(14) 0.53622(7) 0.75778(8) 0.0180(2) Uani 1 1 d .
C4 C 0.57122(16) 0.57391(8) 0.77852(10) 0.0187(3) Uani 1 1 d .
C4A C 0.58649(17) 0.59057(9) 0.86840(11) 0.0229(3) Uani 1 1 d .
C5 C 0.49414(18) 0.63500(11) 0.89701(12) 0.0301(4) Uani 1 1 d .
H5 H 0.4320 0.6622 0.8567 0.036 Uiso 1 1 calc R
C6 C 0.4932(2) 0.63935(13) 0.98254(13) 0.0393(5) Uani 1 1 d .
H6 H 0.4337 0.6708 1.0015 0.047 Uiso 1 1 calc R
C7 C 0.5802(2) 0.59726(14) 1.04152(13) 0.0403(5) Uani 1 1 d .
H7 H 0.5767 0.5995 1.1002 0.048 Uiso 1 1 calc R
C8 C 0.6704(2) 0.55286(12) 1.01655(12) 0.0328(4) Uani 1 1 d .
H8 H 0.7270 0.5238 1.0573 0.039 Uiso 1 1 calc R
C8A C 0.67815(18) 0.55071(10) 0.92981(11) 0.0249(3) Uani 1 1 d .
C9 C 0.89395(18) 0.47009(10) 0.79797(13) 0.0283(4) Uani 1 1 d .
H9A H 0.9785 0.4641 0.8428 0.034 Uiso 1 1 calc R
H9B H 0.9190 0.4815 0.7438 0.034 Uiso 1 1 calc R
H9C H 0.8402 0.4278 0.7911 0.034 Uiso 1 1 calc R
C10 C 0.88387(17) 0.59580(9) 0.82727(11) 0.0231(3) Uani 1 1 d .
H10A H 0.9081 0.6037 0.7713 0.028 Uiso 1 1 calc R
H10B H 0.8186 0.6322 0.8351 0.028 Uiso 1 1 calc R
C11 C 1.01467(18) 0.60311(10) 0.89684(12) 0.0288(4) Uani 1 1 d .
C12 C 1.1028(2) 0.66357(12) 0.88896(17) 0.0418(5) Uani 1 1 d .
H12A H 1.1681 0.6716 0.9438 0.050 Uiso 1 1 calc R
H12B H 1.0435 0.7036 0.8736 0.050 Uiso 1 1 calc R
H12C H 1.1545 0.6551 0.8444 0.050 Uiso 1 1 calc R
C20 C 0.2333(2) 0.64694(10) 0.61597(13) 0.0300(4) Uani 1 1 d .
C21 C 0.00812(18) 0.69277(10) 0.52354(13) 0.0282(4) Uani 1 1 d .
C22 C -0.0614(2) 0.74268(13) 0.55786(16) 0.0426(5) Uani 1 1 d .
C23 C -0.1873(3) 0.76521(13) 0.5077(2) 0.0530(7) Uani 1 1 d .
H23 H -0.2391 0.7989 0.5295 0.064 Uiso 1 1 calc R
C24 C -0.2376(2) 0.73913(12) 0.42674(16) 0.0427(5) Uani 1 1 d .
H24 H -0.3232 0.7553 0.3932 0.051 Uiso 1 1 calc R
C25 C -0.1660(2) 0.69083(15) 0.39488(16) 0.0473(6) Uani 1 1 d .
H25 H -0.2022 0.6735 0.3390 0.057 Uiso 1 1 calc R
C26 C -0.0404(2) 0.66586(13) 0.44212(16) 0.0427(5) Uani 1 1 d .
C27 C -0.0063(4) 0.7687(2) 0.6476(2) 0.0906(14) Uani 1 1 d .
H27A H 0.0084 0.7304 0.6877 0.136 Uiso 1 1 calc R
H27B H -0.0733 0.8004 0.6629 0.136 Uiso 1 1 calc R
H27C H 0.0820 0.7922 0.6504 0.136 Uiso 1 1 calc R
C28 C 0.0403(3) 0.6135(2) 0.4070(3) 0.1012(18) Uani 1 1 d .
H28A H 0.0476 0.5723 0.4421 0.152 Uiso 1 1 calc R
H28B H 0.1333 0.6310 0.4078 0.152 Uiso 1 1 calc R
H28C H -0.0071 0.6027 0.3480 0.152 Uiso 1 1 calc R
C31 C 0.64386(16) 0.49571(8) 0.67953(10) 0.0196(3) Uani 1 1 d .
C32 C 0.68726(17) 0.51761(9) 0.60652(11) 0.0230(3) Uani 1 1 d .
C33 C 0.6570(2) 0.47558(11) 0.53425(12) 0.0316(4) Uani 1 1 d .
H33 H 0.6829 0.4897 0.4833 0.038 Uiso 1 1 calc R
C34 C 0.5902(2) 0.41420(12) 0.53539(14) 0.0364(5) Uani 1 1 d .
H34 H 0.5696 0.3868 0.4853 0.044 Uiso 1 1 calc R
C35 C 0.5534(2) 0.39247(10) 0.60906(14) 0.0343(4) Uani 1 1 d .
H35 H 0.5089 0.3497 0.6095 0.041 Uiso 1 1 calc R
C36 C 0.58053(18) 0.43217(9) 0.68285(12) 0.0260(3) Uani 1 1 d .
C37 C 0.7665(2) 0.58210(10) 0.60280(12) 0.0302(4) Uani 1 1 d .
H37A H 0.7400 0.6159 0.6412 0.045 Uiso 1 1 calc R
H37B H 0.7452 0.5996 0.5441 0.045 Uiso 1 1 calc R
H37C H 0.8662 0.5729 0.6207 0.045 Uiso 1 1 calc R
C38 C 0.5477(2) 0.40434(11) 0.76332(15) 0.0364(4) Uani 1 1 d .
H38A H 0.4592 0.3798 0.7492 0.055 Uiso 1 1 calc R
H38B H 0.5408 0.4419 0.8024 0.055 Uiso 1 1 calc R
H38C H 0.6215 0.3732 0.7909 0.055 Uiso 1 1 calc R
O O 1.04678(17) 0.56315(10) 0.95503(11) 0.0488(4) Uani 1 1 d .

loop_
_atom_site_aniso_label
_atom_site_aniso_U_11
_atom_site_aniso_U_22
_atom_site_aniso_U_33
_atom_site_aniso_U_23
_atom_site_aniso_U_13
_atom_site_aniso_U_12
Pd 0.01578(5) 0.02383(6) 0.01798(6) -0.00206(4) 0.00028(4) 0.00195(4)
I1 0.03795(7) 0.02033(6) 0.04046(7) 0.00009(5) 0.00199(6) -0.00192(4)
I2 0.02541(6) 0.05219(9) 0.04681(9) 0.01128(6) 0.00668(6) -0.01049(5)
N1 0.0232(7) 0.0359(8) 0.0168(6) 0.0067(6) 0.0007(6) 0.0013(6)
N2 0.0235(7) 0.0323(8) 0.0369(9) 0.0022(7) -0.0015(7) 0.0026(6)
C2 0.0168(7) 0.0279(8) 0.0181(7) 0.0032(6) 0.0018(6) 0.0011(6)
N3 0.0163(6) 0.0224(6) 0.0147(6) 0.0007(5) 0.0023(5) 0.0007(5)
C4 0.0163(6) 0.0222(7) 0.0173(7) -0.0004(5) 0.0031(5) -0.0013(5)
C4A 0.0173(7) 0.0327(9) 0.0184(7) -0.0042(6) 0.0030(6) -0.0026(6)
C5 0.0191(8) 0.0449(11) 0.0255(9) -0.0130(8) 0.0030(7) -0.0003(7)
C6 0.0248(9) 0.0668(15) 0.0280(10) -0.0204(10) 0.0095(8) -0.0049(9)
C7 0.0308(10) 0.0725(16) 0.0197(8) -0.0111(9) 0.0101(8) -0.0148(10)
C8 0.0296(9) 0.0519(12) 0.0164(8) 0.0005(7) 0.0040(7) -0.0111(8)
C8A 0.0210(7) 0.0362(9) 0.0167(7) -0.0004(6) 0.0026(6) -0.0062(7)
C9 0.0208(8) 0.0326(9) 0.0301(9) 0.0019(7) 0.0027(7) 0.0068(7)
C10 0.0168(7) 0.0293(8) 0.0215(8) 0.0020(6) 0.0008(6) -0.0016(6)
C11 0.0179(7) 0.0380(10) 0.0279(9) -0.0027(7) -0.0006(7) 0.0014(7)
C12 0.0238(9) 0.0413(12) 0.0549(14) -0.0061(10) -0.0027(9) -0.0061(8)
C20 0.0252(8) 0.0316(9) 0.0313(9) -0.0014(7) 0.0019(7) 0.0016(7)
C21 0.0194(8) 0.0292(9) 0.0327(9) 0.0073(7) -0.0010(7) 0.0021(6)
C22 0.0342(11) 0.0450(12) 0.0444(12) -0.0032(10) -0.0003(9) 0.0103(9)
C23 0.0365(12) 0.0407(12) 0.0770(19) 0.0018(12) 0.0022(12) 0.0167(10)
C24 0.0249(9) 0.0442(12) 0.0529(14) 0.0207(10) -0.0046(9) 0.0031(8)
C25 0.0256(10) 0.0688(17) 0.0409(12) -0.0030(11) -0.0067(9) -0.0008(10)
C26 0.0232(9) 0.0509(13) 0.0485(13) -0.0135(10) -0.0035(9) 0.0045(9)
C27 0.067(2) 0.123(3) 0.071(2) -0.046(2) -0.0096(18) 0.035(2)
C28 0.0413(15) 0.127(3) 0.116(3) -0.087(3) -0.0234(18) 0.0277(18)
C31 0.0169(7) 0.0233(7) 0.0183(7) -0.0019(6) 0.0031(6) 0.0015(5)
C32 0.0185(7) 0.0319(9) 0.0184(7) 0.0015(6) 0.0037(6) 0.0056(6)
C33 0.0269(9) 0.0491(11) 0.0184(8) -0.0047(7) 0.0043(7) 0.0099(8)
C34 0.0278(9) 0.0466(12) 0.0314(10) -0.0181(9) -0.0008(8) 0.0068(8)
C35 0.0282(9) 0.0298(9) 0.0423(11) -0.0124(8) 0.0025(8) -0.0017(7)
C36 0.0223(8) 0.0256(8) 0.0298(9) -0.0023(7) 0.0055(7) -0.0012(6)
C37 0.0304(9) 0.0369(10) 0.0248(9) 0.0077(7) 0.0095(7) -0.0019(7)
C38 0.0383(11) 0.0313(10) 0.0415(11) 0.0054(8) 0.0129(9) -0.0079(8)
O 0.0334(8) 0.0644(11) 0.0389(9) 0.0166(8) -0.0130(7) -0.0052(7)

loop_
_atom_type_symbol
_atom_type_description
_atom_type_scat_dispersion_real
_atom_type_scat_dispersion_imag
_atom_type_scat_source
C C 0.0033 0.0016 'International Tables Vol C Tables 4.2.6.8 and 6.1.1.4'
H H 0.0000 0.0000 'International Tables Vol C Tables 4.2.6.8 and 6.1.1.4'
N N 0.0061 0.0033 'International Tables Vol C Tables 4.2.6.8 and 6.1.1.4'
O O 0.0106 0.0060 'International Tables Vol C Tables 4.2.6.8 and 6.1.1.4'
Pd Pd -0.9988 1.0072 'International Tables Vol C Tables 4.2.6.8 and 6.1.1.4'
I I -0.4742 1.8119 'International Tables Vol C Tables 4.2.6.8 and 6.1.1.4'

loop_
_geom_angle_atom_site_label_1
_geom_angle_atom_site_label_2
_geom_angle_atom_site_label_3
_geom_angle
C20 Pd C4 176.49(7)
C20 Pd I2 86.73(6)
C4 Pd I2 94.51(5)
C20 Pd I1 90.70(6)
C4 Pd I1 87.47(5)
I2 Pd I1 168.930(7)
C8A N1 C2 117.72(15)
C20 N2 C21 177.3(2)
N1 C2 C9 109.09(15)
N1 C2 N3 105.11(13)
C9 C2 N3 111.85(14)
N1 C2 C10 113.41(14)
C9 C2 C10 111.09(14)
N3 C2 C10 106.15(13)
C4 N3 C31 121.11(13)
C4 N3 C2 119.10(13)
C31 N3 C2 119.17(13)
N3 C4 C4A 117.01(14)
N3 C4 Pd 124.72(12)
C4A C4 Pd 118.27(12)
C5 C4A C8A 118.50(16)
C5 C4A C4 121.99(16)
C8A C4A C4 118.24(16)
C6 C5 C4A 120.68(19)
C5 C6 C7 119.8(2)
C8 C7 C6 121.50(19)
C7 C8 C8A 119.3(2)
N1 C8A C8 121.82(17)
N1 C8A C4A 118.07(16)
C8 C8A C4A 120.07(18)
C11 C10 C2 116.43(15)
O C11 C12 121.67(18)
O C11 C10 122.78(18)
C12 C11 C10 115.55(17)
N2 C20 Pd 177.1(2)
C22 C21 C26 123.07(18)
C22 C21 N2 118.32(19)
C26 C21 N2 118.61(18)
C21 C22 C23 117.1(2)
C21 C22 C27 120.9(2)
C23 C22 C27 121.9(2)
C24 C23 C22 120.8(2)
C25 C24 C23 120.4(2)
C24 C25 C26 121.5(2)
C21 C26 C25 117.1(2)
C21 C26 C28 121.1(2)
C25 C26 C28 121.8(2)
C32 C31 C36 121.85(16)
C32 C31 N3 121.28(15)
C36 C31 N3 116.76(15)
C33 C32 C31 117.39(17)
C33 C32 C37 118.98(17)
C31 C32 C37 123.61(16)
C34 C33 C32 121.44(19)
C33 C34 C35 120.10(18)
C34 C35 C36 121.04(19)
C35 C36 C31 118.04(18)
C35 C36 C38 119.15(18)
C31 C36 C38 122.74(17)

loop_
_geom_bond_atom_site_label_1
_geom_bond_atom_site_label_2
_geom_bond_distance
Pd C20 2.0056(19)
Pd C4 2.0130(16)
Pd I2 2.60390(19)
Pd I1 2.61461(18)
N1 C8A 1.359(2)
N1 C2 1.443(2)
N2 C20 1.141(2)
N2 C21 1.408(2)
C2 C9 1.517(2)
C2 N3 1.526(2)
C2 C10 1.542(2)
N3 C4 1.330(2)
N3 C31 1.459(2)
C4 C4A 1.451(2)
C4A C5 1.412(2)
C4A C8A 1.417(2)
C5 C6 1.375(3)
C6 C7 1.399(3)
C7 C8 1.370(3)
C8 C8A 1.409(2)
C10 C11 1.514(2)
C11 O 1.206(3)
C11 C12 1.496(3)
C21 C22 1.381(3)
C21 C26 1.390(3)
C22 C23 1.395(3)
C22 C27 1.508(4)
C23 C24 1.380(4)
C24 C25 1.351(4)
C25 C26 1.392(3)
C26 C28 1.487(4)
C31 C32 1.400(2)
C31 C36 1.404(2)
C32 C33 1.400(3)
C32 C37 1.499(3)
C33 C34 1.378(3)
C34 C35 1.378(3)
C35 C36 1.392(3)
C36 C38 1.501(3)

loop_
_geom_hbond_atom_site_label_D
_geom_hbond_atom_site_label_H
_geom_hbond_atom_site_label_A
_geom_hbond_distance_DH
_geom_hbond_distance_HA
_geom_hbond_distance_DA
_geom_hbond_angle_DHA
_geom_hbond_site_symmetry_A
N1 H01 O 0.81(3) 2.16(3) 2.957(2) 169(2) 3_767
